data_4311718
loop_
_publ_author_name
'Shane G. Telfer'
'Tomohiro Sato'
'Takunori Harada'
'Reiko Kuroda'
'Julie Lefebvre'
'Daniel B. Leznoff'

_publ_section_title
;
 Mono- and Dinuclear Complexes of Chiral Tri- and Tetradentate Schiff-Base
 Ligands Derived from 1,1'-Binaphthyl-2,2'-diamine
;
_journal_name_full 'Inorganic Chemistry'
_journal_page_first 6168
_journal_page_last 6176
_journal_paper_doi 10.1021/ic049910y
_journal_volume 43
_journal_year 2004
_chemical_formula_sum 'C74 H62 Cl2 Co N8 O10'
_chemical_formula_weight 1353.15
_chemical_name_systematic
; 
 ? 
;
_space_group_IT_number 1
_symmetry_cell_setting triclinic
_symmetry_space_group_name_Hall 'P 1'
_symmetry_space_group_name_H-M 'P 1'
_atom_sites_solution_hydrogens geom
_atom_sites_solution_primary direct
_atom_sites_solution_secondary difmap
_audit_creation_method SHELXL-97
_cell_angle_alpha 112.2650(10)
_cell_angle_beta 98.2560(10)
_cell_angle_gamma 111.9020(10)
_cell_formula_units_Z 1
_cell_length_a 11.6478(7)
_cell_length_b 12.4334(7)
_cell_length_c 13.4116(8)
_cell_measurement_reflns_used 7728
_cell_measurement_temperature 120(2)
_cell_measurement_theta_max 28.28
_cell_measurement_theta_min 1.74
_cell_volume 1573.24(16)
_computing_cell_refinement 'Bruker SMART'
_computing_data_collection 'Bruker SMART'
_computing_data_reduction 'Bruker SAINT'
_computing_structure_refinement 'SHELXL-97 (Sheldrick, 1997)'
_computing_structure_solution 'SHELXS-97 (Sheldrick, 1997)'
_diffrn_ambient_temperature 120(2)
_diffrn_measured_fraction_theta_full 0.892
_diffrn_measured_fraction_theta_max 0.892
_diffrn_measurement_device_type 'CCD area detector'
_diffrn_measurement_method 'omega scans'
_diffrn_radiation_monochromator graphite
_diffrn_radiation_source 'fine-focus sealed tube'
_diffrn_radiation_type MoK\a
_diffrn_radiation_wavelength 0.71073
_diffrn_reflns_av_R_equivalents 0.0167
_diffrn_reflns_av_sigmaI/netI 0.0392
_diffrn_reflns_limit_h_max 15
_diffrn_reflns_limit_h_min -10
_diffrn_reflns_limit_k_max 16
_diffrn_reflns_limit_k_min -16
_diffrn_reflns_limit_l_max 15
_diffrn_reflns_limit_l_min -17
_diffrn_reflns_number 9950
_diffrn_reflns_theta_full 28.28
_diffrn_reflns_theta_max 28.28
_diffrn_reflns_theta_min 1.74
_exptl_absorpt_coefficient_mu 0.428
_exptl_absorpt_correction_T_max 0.8474
_exptl_absorpt_correction_T_min 0.7832
_exptl_absorpt_correction_type empirical
_exptl_absorpt_process_details 'Bruker SADABS'
_exptl_crystal_colour red
_exptl_crystal_density_diffrn 1.428
_exptl_crystal_density_method 'not measured'
_exptl_crystal_description prism
_exptl_crystal_F_000 703
_exptl_crystal_size_max 0.60
_exptl_crystal_size_mid 0.40
_exptl_crystal_size_min 0.40
_refine_diff_density_max 0.460
_refine_diff_density_min -0.476
_refine_diff_density_rms 0.057
_refine_ls_abs_structure_details 'Flack H D (1983), Acta Cryst. A39, 876-881'
_refine_ls_abs_structure_Flack -0.002(10)
_refine_ls_extinction_method none
_refine_ls_goodness_of_fit_ref 0.995
_refine_ls_hydrogen_treatment mixed
_refine_ls_matrix_type full
_refine_ls_number_parameters 892
_refine_ls_number_reflns 8237
_refine_ls_number_restraints 3
_refine_ls_restrained_S_all 0.995
_refine_ls_R_factor_all 0.0385
_refine_ls_R_factor_gt 0.0365
_refine_ls_shift/su_max 2.634
_refine_ls_shift/su_mean 0.073
_refine_ls_structure_factor_coef Fsqd
_refine_ls_weighting_details 'calc w=1/[\s^2^(Fo^2^)+(0.0592P)^2^+0.0000P] where P=(Fo^2^+2Fc^2^)/3'
_refine_ls_weighting_scheme calc
_refine_ls_wR_factor_gt 0.0893
_refine_ls_wR_factor_ref 0.0903
_reflns_number_gt 7728
_reflns_number_total 8237
_reflns_threshold_expression >2sigma(I)
_cod_data_source_file ic049910ysi20040122_090530_2.cif
_cod_data_source_block Fig2
_cod_depositor_comments
;
The following automatic conversions were performed:
'_symmetry_cell_setting' value 'Triclinic' changed to 'triclinic'
according to '/home/saulius/struct/CIF-dictionaries/cif_core.dic'
dictionary named 'cif_core.dic' version 2.4.1 from 2010-06-29.

Automatic conversion script
Id: cif_fix_enum 1527 2010-12-29 10:47:43Z saulius 
;
_cod_database_code 4311718

loop_
_symmetry_equiv_pos_as_xyz
'x, y, z'

loop_
_atom_site_label
_atom_site_type_symbol
_atom_site_fract_x
_atom_site_fract_y
_atom_site_fract_z
_atom_site_U_iso_or_equiv
_atom_site_adp_type
_atom_site_occupancy
_atom_site_symmetry_multiplicity
_atom_site_calc_flag
_atom_site_refinement_flags
_atom_site_disorder_assembly
_atom_site_disorder_group
C1 C 0.5331(3) 0.3677(3) 0.8043(2) 0.0179(6) Uani 1 1 d . . .
C2 C 0.5862(3) 0.3440(3) 0.7179(3) 0.0187(6) Uani 1 1 d . . .
C3 C 0.6859(3) 0.4487(3) 0.7122(3) 0.0231(7) Uani 1 1 d . . .
H3 H 0.7205 0.4314 0.6530 0.028 Uiso 1 1 calc R . .
C4 C 0.7304(3) 0.5746(3) 0.7943(3) 0.0253(7) Uani 1 1 d . . .
H4 H 0.7973 0.6424 0.7911 0.030 Uiso 1 1 calc R . .
C5 C 0.7208(3) 0.7354(3) 0.9692(3) 0.0290(8) Uani 1 1 d . . .
H5 H 0.7888 0.8047 0.9688 0.035 Uiso 1 1 calc R . .
C6 C 0.6644(4) 0.7611(3) 1.0511(3) 0.0311(8) Uani 1 1 d . . .
H6 H 0.6943 0.8473 1.1063 0.037 Uiso 1 1 calc R . .
C7 C 0.5613(3) 0.6582(3) 1.0531(3) 0.0281(7) Uani 1 1 d . . .
H7 H 0.5221 0.6766 1.1088 0.034 Uiso 1 1 calc R . .
C8 C 0.5180(3) 0.5306(3) 0.9732(3) 0.0231(7) Uani 1 1 d . . .
H8 H 0.4496 0.4632 0.9755 0.028 Uiso 1 1 calc R . .
C9 C 0.5752(3) 0.5000(3) 0.8880(3) 0.0199(6) Uani 1 1 d . . .
C10 C 0.6783(3) 0.6057(3) 0.8843(3) 0.0225(7) Uani 1 1 d . . .
C11 C 0.4362(3) 0.2595(3) 0.8174(3) 0.0180(6) Uani 1 1 d . . .
C12 C 0.3069(3) 0.1925(3) 0.7516(3) 0.0186(6) Uani 1 1 d . . .
C13 C 0.2122(3) 0.1040(3) 0.7767(3) 0.0225(7) Uani 1 1 d . . .
H13 H 0.1236 0.0632 0.7346 0.027 Uiso 1 1 calc R . .
C14 C 0.2513(3) 0.0792(3) 0.8620(3) 0.0249(7) Uani 1 1 d . . .
H14 H 0.1886 0.0230 0.8792 0.030 Uiso 1 1 calc R . .
C15 C 0.4292(4) 0.1058(3) 1.0106(3) 0.0287(7) Uani 1 1 d . . .
H15 H 0.3684 0.0454 1.0257 0.034 Uiso 1 1 calc R . .
C16 C 0.5589(4) 0.1633(3) 1.0702(3) 0.0305(8) Uani 1 1 d . . .
H16 H 0.5859 0.1420 1.1256 0.037 Uiso 1 1 calc R . .
C17 C 0.6525(3) 0.2549(3) 1.0490(3) 0.0266(7) Uani 1 1 d . . .
H17 H 0.7411 0.2936 1.0902 0.032 Uiso 1 1 calc R . .
C18 C 0.6140(3) 0.2871(3) 0.9680(3) 0.0242(7) Uani 1 1 d . . .
H18 H 0.6766 0.3475 0.9542 0.029 Uiso 1 1 calc R . .
C19 C 0.4801(3) 0.2297(3) 0.9050(3) 0.0186(6) Uani 1 1 d . . .
C20 C 0.3851(3) 0.1365(3) 0.9254(3) 0.0223(6) Uani 1 1 d . . .
N21 N 0.5368(2) 0.2115(2) 0.6313(2) 0.0173(5) Uani 1 1 d . . .
C22 C 0.6177(3) 0.1732(3) 0.5969(3) 0.0208(6) Uani 1 1 d . . .
H22 H 0.7076 0.2284 0.6311 0.025 Uiso 1 1 calc R . .
C23 C 0.5664(3) 0.0400(3) 0.5021(3) 0.0216(6) Uani 1 1 d . . .
N24 N 0.4342(3) -0.0275(2) 0.4547(2) 0.0201(5) Uani 1 1 d . . .
C25 C 0.3817(3) -0.1492(3) 0.3707(3) 0.0238(7) Uani 1 1 d . . .
H25 H 0.2908 -0.1973 0.3388 0.029 Uiso 1 1 calc R . .
C26 C 0.4567(4) -0.2075(3) 0.3284(3) 0.0268(7) Uani 1 1 d . . .
H26 H 0.4165 -0.2931 0.2689 0.032 Uiso 1 1 calc R . .
C27 C 0.5916(4) -0.1378(3) 0.3750(3) 0.0286(7) Uani 1 1 d . . .
H27 H 0.6436 -0.1748 0.3467 0.034 Uiso 1 1 calc R . .
C28 C 0.6476(3) -0.0121(3) 0.4645(3) 0.0254(7) Uani 1 1 d . . .
H28 H 0.7382 0.0368 0.4989 0.030 Uiso 1 1 calc R . .
N29 N 0.2691(3) 0.2035(3) 0.6511(2) 0.0197(5) Uani 1 1 d . . .
C31 C 0.0977(3) 0.0032(3) 0.2621(3) 0.0193(6) Uani 1 1 d . . .
C32 C 0.0566(3) -0.0124(3) 0.3492(3) 0.0204(6) Uani 1 1 d . . .
C33 C -0.0464(3) 0.0133(3) 0.3761(3) 0.0244(7) Uani 1 1 d . . .
H33 H -0.0738 0.0002 0.4342 0.029 Uiso 1 1 calc R . .
C34 C -0.1056(3) 0.0575(3) 0.3168(3) 0.0261(7) Uani 1 1 d . . .
H34 H -0.1725 0.0756 0.3357 0.031 Uiso 1 1 calc R . .
C35 C -0.1240(3) 0.1263(3) 0.1668(3) 0.0279(7) Uani 1 1 d . . .
H35 H -0.1889 0.1475 0.1865 0.033 Uiso 1 1 calc R . .
C36 C -0.0846(3) 0.1433(3) 0.0806(3) 0.0291(7) Uani 1 1 d . . .
H36 H -0.1238 0.1751 0.0413 0.035 Uiso 1 1 calc R . .
C37 C 0.0147(3) 0.1136(3) 0.0501(3) 0.0280(7) Uani 1 1 d . . .
H37 H 0.0406 0.1254 -0.0090 0.034 Uiso 1 1 calc R . .
C38 C 0.0731(3) 0.0672(3) 0.1079(3) 0.0234(7) Uani 1 1 d . . .
H38 H 0.1392 0.0485 0.0880 0.028 Uiso 1 1 calc R . .
C39 C 0.0344(3) 0.0471(3) 0.1976(3) 0.0201(6) Uani 1 1 d . . .
C40 C -0.0664(3) 0.0761(3) 0.2268(3) 0.0226(7) Uani 1 1 d . . .
C41 C 0.2118(3) -0.0161(3) 0.2380(3) 0.0188(6) Uani 1 1 d . . .
C42 C 0.3367(3) 0.0785(3) 0.3111(3) 0.0186(6) Uani 1 1 d . . .
C43 C 0.4473(3) 0.0716(3) 0.2848(3) 0.0217(7) Uani 1 1 d . . .
H43 H 0.5309 0.1388 0.3326 0.026 Uiso 1 1 calc R . .
C44 C 0.4327(3) -0.0324(3) 0.1903(3) 0.0227(7) Uani 1 1 d . . .
H44 H 0.5067 -0.0356 0.1740 0.027 Uiso 1 1 calc R . .
C45 C 0.2885(4) -0.2486(3) 0.0185(3) 0.0310(8) Uani 1 1 d . . .
H45 H 0.3616 -0.2549 0.0027 0.037 Uiso 1 1 calc R . .
C46 C 0.1668(4) -0.3467(3) -0.0516(3) 0.0357(9) Uani 1 1 d . . .
H46 H 0.1570 -0.4196 -0.1147 0.043 Uiso 1 1 calc R . .
C47 C 0.0558(4) -0.3385(3) -0.0291(3) 0.0338(8) Uani 1 1 d . . .
H47 H -0.0273 -0.4065 -0.0772 0.041 Uiso 1 1 calc R . .
C48 C 0.0685(3) -0.2310(3) 0.0634(3) 0.0250(7) Uani 1 1 d . . .
H48 H -0.0062 -0.2264 0.0766 0.030 Uiso 1 1 calc R . .
C49 C 0.1943(3) -0.1270(3) 0.1390(3) 0.0198(6) Uani 1 1 d . . .
C50 C 0.3062(3) -0.1367(3) 0.1156(3) 0.0233(7) Uani 1 1 d . . .
N51 N 0.1285(3) -0.0437(2) 0.4202(2) 0.0206(6) Uani 1 1 d . . .
C52 C 0.0655(3) -0.1314(3) 0.4470(3) 0.0284(7) Uani 1 1 d . . .
H52 H -0.0253 -0.1804 0.4143 0.034 Uiso 1 1 calc R . .
C53 C 0.1357(4) -0.1544(3) 0.5286(3) 0.0281(7) Uani 1 1 d . . .
N54 N 0.2653(3) -0.0695(2) 0.5796(2) 0.0221(6) Uani 1 1 d . . .
C55 C 0.3348(4) -0.0844(3) 0.6562(3) 0.0288(7) Uani 1 1 d . . .
H55 H 0.4246 -0.0285 0.6902 0.035 Uiso 1 1 calc R . .
C56 C 0.2766(4) -0.1818(3) 0.6869(3) 0.0362(9) Uani 1 1 d . . .
H56 H 0.3268 -0.1874 0.7434 0.043 Uiso 1 1 calc R . .
C57 C 0.1478(5) -0.2680(4) 0.6351(3) 0.0439(11) Uani 1 1 d . . .
H57 H 0.1095 -0.3346 0.6539 0.053 Uiso 1 1 calc R . .
C58 C 0.0726(4) -0.2559(4) 0.5531(3) 0.0437(11) Uani 1 1 d . . .
H58 H -0.0165 -0.3137 0.5160 0.052 Uiso 1 1 calc R . .
N59 N 0.3549(3) 0.1771(3) 0.4205(2) 0.0189(5) Uani 1 1 d . . .
C61 C 0.3765(3) 0.4886(3) 0.4055(3) 0.0220(6) Uani 1 1 d . . .
C62 C 0.4651(3) 0.4444(3) 0.3769(3) 0.0301(8) Uani 1 1 d . . .
C63 C 0.4630(4) 0.3927(4) 0.2614(4) 0.0418(10) Uani 1 1 d . . .
H63 H 0.5214 0.3606 0.2419 0.050 Uiso 1 1 calc R . .
C64 C 0.3765(4) 0.3900(4) 0.1801(3) 0.0419(10) Uani 1 1 d . . .
H64 H 0.3763 0.3553 0.1052 0.050 Uiso 1 1 calc R . .
C65 C 0.1978(4) 0.4401(3) 0.1229(3) 0.0436(11) Uani 1 1 d . . .
H65 H 0.1987 0.4097 0.0482 0.052 Uiso 1 1 calc R . .
C66 C 0.1114(4) 0.4855(4) 0.1513(4) 0.0461(12) Uani 1 1 d . . .
H66 H 0.0545 0.4870 0.0962 0.055 Uiso 1 1 calc R . .
C67 C 0.1075(4) 0.5299(3) 0.2626(3) 0.0373(9) Uani 1 1 d . . .
H67 H 0.0468 0.5591 0.2807 0.045 Uiso 1 1 calc R . .
C68 C 0.1920(3) 0.5308(3) 0.3451(3) 0.0286(7) Uani 1 1 d . . .
H68 H 0.1881 0.5609 0.4188 0.034 Uiso 1 1 calc R . .
C69 C 0.2855(3) 0.4869(3) 0.3208(3) 0.0223(7) Uani 1 1 d . . .
C70 C 0.2867(4) 0.4385(3) 0.2061(3) 0.0315(8) Uani 1 1 d . . .
C71 C 0.3780(3) 0.5373(3) 0.5261(3) 0.0244(7) Uani 1 1 d . . .
C72 C 0.2882(3) 0.4582(3) 0.5565(3) 0.0244(7) Uani 1 1 d . . .
C73 C 0.2966(4) 0.5002(4) 0.6727(3) 0.0320(8) Uani 1 1 d . . .
H73 H 0.2352 0.4461 0.6925 0.038 Uiso 1 1 calc R . .
C74 C 0.3934(4) 0.6185(4) 0.7548(3) 0.0397(10) Uani 1 1 d . . .
H74 H 0.3991 0.6428 0.8308 0.048 Uiso 1 1 calc R . .
C75 C 0.5834(6) 0.8365(4) 0.8124(4) 0.076(2) Uani 1 1 d . . .
H75 H 0.5906 0.8647 0.8890 0.091 Uiso 1 1 calc R . .
C76 C 0.6641(8) 0.9180(4) 0.7824(5) 0.121(4) Uani 1 1 d . . .
H76 H 0.7245 1.0032 0.8377 0.145 Uiso 1 1 calc R . .
C77 C 0.6585(8) 0.8763(5) 0.6687(5) 0.128(4) Uani 1 1 d . . .
H77 H 0.7177 0.9328 0.6493 0.153 Uiso 1 1 calc R . .
C78 C 0.5663(6) 0.7523(4) 0.5847(4) 0.079(2) Uani 1 1 d . . .
H78 H 0.5630 0.7264 0.5091 0.095 Uiso 1 1 calc R . .
C79 C 0.4774(4) 0.6648(3) 0.6123(3) 0.0417(11) Uani 1 1 d . . .
C80 C 0.4857(5) 0.7061(4) 0.7290(3) 0.0465(12) Uani 1 1 d . . .
N81 N 0.5528(3) 0.4411(3) 0.4568(4) 0.0392(9) Uani 1 1 d . . .
N82 N 0.1912(3) 0.3308(3) 0.4749(3) 0.0262(6) Uani 1 1 d . . .
Co Co 0.33297(3) 0.07826(3) 0.52678(3) 0.01721(10) Uani 1 1 d . . .
Cl1 Cl 0.83546(7) 0.37618(7) 0.44064(6) 0.02215(16) Uani 1 1 d . . .
O11 O 0.8389(2) 0.4888(2) 0.5297(2) 0.0318(5) Uani 1 1 d . . .
O12 O 0.7636(2) 0.2611(2) 0.4514(2) 0.0325(6) Uani 1 1 d . . .
O13 O 0.7681(3) 0.3581(3) 0.3316(2) 0.0428(7) Uani 1 1 d . . .
O14 O 0.9658(2) 0.3960(2) 0.4477(2) 0.0382(6) Uani 1 1 d . . .
Cl2 Cl 0.99679(8) 0.25458(8) 0.75211(7) 0.0336(2) Uani 1 1 d . . .
O21 O 1.1310(2) 0.3398(2) 0.8209(2) 0.0343(6) Uani 1 1 d . . .
O22 O 0.9904(3) 0.1760(4) 0.6386(3) 0.0652(10) Uani 1 1 d . . .
O23 O 0.9301(3) 0.3297(3) 0.7517(3) 0.0710(11) Uani 1 1 d . . .
O24 O 0.9399(4) 0.1681(4) 0.7972(4) 0.0910(14) Uani 1 1 d . . .
O91 O 0.8241(4) 0.5936(3) 0.3118(4) 0.0952(18) Uani 1 1 d . . .
H91 H 0.7981 0.5163 0.2964 0.143 Uiso 1 1 calc R . .
C92 C 0.7656(6) 0.6005(5) 0.2220(5) 0.080(2) Uani 1 1 d . . .
H92A H 0.7874 0.6904 0.2432 0.121 Uiso 1 1 calc R . .
H92B H 0.6723 0.5493 0.1991 0.121 Uiso 1 1 calc R . .
H92C H 0.7955 0.5668 0.1597 0.121 Uiso 1 1 calc R . .
O96 O 0.8920(10) 0.8846(11) 0.6226(16) 0.345(10) Uani 1 1 d . . .
H96 H 0.8570 0.8479 0.5532 0.517 Uiso 1 1 calc R . .
C97 C 0.853(4) 0.792(2) 0.663(3) 0.67(4) Uani 1 1 d . . .
H97A H 0.9147 0.7572 0.6633 1.001 Uiso 1 1 calc R . .
H97B H 0.7675 0.7211 0.6131 1.001 Uiso 1 1 calc R . .
H97C H 0.8513 0.8327 0.7386 1.001 Uiso 1 1 calc R . .
H29A H 0.311(3) 0.282(4) 0.660(3) 0.017(9) Uiso 1 1 d . . .
H59A H 0.420(4) 0.241(4) 0.445(3) 0.019(9) Uiso 1 1 d . . .
H59B H 0.278(4) 0.199(4) 0.408(4) 0.041(11) Uiso 1 1 d . . .
H82B H 0.120(4) 0.299(3) 0.496(3) 0.024(9) Uiso 1 1 d . . .
H29B H 0.189(4) 0.180(4) 0.633(3) 0.027(10) Uiso 1 1 d . . .
H82A H 0.168(4) 0.325(4) 0.409(4) 0.028(10) Uiso 1 1 d . . .
H81A H 0.611(4) 0.444(4) 0.438(4) 0.031(12) Uiso 1 1 d . . .
H81B H 0.578(5) 0.505(5) 0.533(5) 0.062(15) Uiso 1 1 d . . .

loop_
_atom_site_aniso_label
_atom_site_aniso_U_11
_atom_site_aniso_U_22
_atom_site_aniso_U_33
_atom_site_aniso_U_23
_atom_site_aniso_U_13
_atom_site_aniso_U_12
C1 0.0176(15) 0.0190(14) 0.0147(14) 0.0072(12) 0.0015(11) 0.0083(11)
C2 0.0179(15) 0.0182(14) 0.0158(15) 0.0066(12) 0.0011(11) 0.0072(12)
C3 0.0218(16) 0.0263(16) 0.0212(16) 0.0131(13) 0.0072(13) 0.0091(13)
C4 0.0193(16) 0.0212(15) 0.0317(18) 0.0150(14) 0.0064(13) 0.0041(12)
C5 0.0231(17) 0.0214(16) 0.0317(19) 0.0097(14) -0.0014(14) 0.0066(13)
C6 0.0352(19) 0.0191(15) 0.0243(18) 0.0019(14) -0.0036(14) 0.0119(14)
C7 0.0361(19) 0.0270(17) 0.0200(16) 0.0080(14) 0.0049(14) 0.0183(15)
C8 0.0287(17) 0.0226(15) 0.0190(16) 0.0106(13) 0.0062(13) 0.0127(13)
C9 0.0222(15) 0.0195(14) 0.0168(15) 0.0085(12) 0.0010(12) 0.0106(12)
C10 0.0199(15) 0.0214(15) 0.0229(16) 0.0106(13) 0.0001(12) 0.0089(12)
C11 0.0234(15) 0.0159(13) 0.0168(14) 0.0067(11) 0.0089(12) 0.0114(12)
C12 0.0222(15) 0.0177(14) 0.0205(15) 0.0089(12) 0.0105(12) 0.0125(12)
C13 0.0216(16) 0.0223(15) 0.0247(17) 0.0108(13) 0.0109(13) 0.0105(13)
C14 0.0312(18) 0.0195(15) 0.0265(17) 0.0115(13) 0.0164(14) 0.0112(13)
C15 0.041(2) 0.0298(17) 0.0253(18) 0.0180(15) 0.0178(15) 0.0185(15)
C16 0.041(2) 0.0367(19) 0.0297(19) 0.0226(16) 0.0152(16) 0.0244(16)
C17 0.0278(18) 0.0303(17) 0.0265(18) 0.0142(15) 0.0090(14) 0.0174(14)
C18 0.0307(18) 0.0247(16) 0.0203(16) 0.0112(13) 0.0107(13) 0.0145(14)
C19 0.0257(16) 0.0168(14) 0.0149(15) 0.0057(12) 0.0078(12) 0.0127(12)
C20 0.0317(17) 0.0200(15) 0.0200(16) 0.0096(13) 0.0128(13) 0.0150(13)
N21 0.0184(13) 0.0186(12) 0.0160(13) 0.0091(10) 0.0062(10) 0.0085(10)
C22 0.0232(16) 0.0238(15) 0.0163(15) 0.0116(13) 0.0062(12) 0.0101(12)
C23 0.0262(17) 0.0255(16) 0.0183(15) 0.0128(13) 0.0099(13) 0.0138(13)
N24 0.0260(14) 0.0179(12) 0.0169(13) 0.0093(10) 0.0085(11) 0.0091(11)
C25 0.0302(17) 0.0219(15) 0.0197(16) 0.0123(13) 0.0094(13) 0.0096(13)
C26 0.044(2) 0.0166(15) 0.0233(17) 0.0100(13) 0.0175(15) 0.0145(14)
C27 0.041(2) 0.0304(18) 0.0297(18) 0.0180(15) 0.0216(16) 0.0237(16)
C28 0.0298(18) 0.0250(16) 0.0274(18) 0.0149(14) 0.0127(14) 0.0148(14)
N29 0.0171(14) 0.0186(13) 0.0217(14) 0.0096(11) 0.0044(11) 0.0075(11)
C31 0.0163(15) 0.0142(13) 0.0191(15) 0.0037(12) 0.0040(11) 0.0040(11)
C32 0.0213(15) 0.0143(13) 0.0168(15) 0.0032(11) 0.0033(12) 0.0051(11)
C33 0.0211(16) 0.0226(16) 0.0207(16) 0.0069(13) 0.0068(13) 0.0052(12)
C34 0.0201(16) 0.0257(16) 0.0233(17) 0.0045(13) 0.0068(13) 0.0091(13)
C35 0.0206(16) 0.0260(16) 0.0299(18) 0.0056(14) 0.0032(13) 0.0135(13)
C36 0.0274(18) 0.0260(16) 0.0301(18) 0.0106(14) 0.0014(14) 0.0144(14)
C37 0.0322(18) 0.0247(16) 0.0246(17) 0.0106(14) 0.0052(14) 0.0136(14)
C38 0.0236(16) 0.0227(15) 0.0199(16) 0.0070(13) 0.0039(12) 0.0112(13)
C39 0.0162(14) 0.0154(14) 0.0183(15) 0.0033(12) 0.0000(11) 0.0040(11)
C40 0.0154(15) 0.0181(14) 0.0226(16) 0.0032(12) 0.0018(12) 0.0048(12)
C41 0.0205(15) 0.0209(14) 0.0178(15) 0.0109(12) 0.0068(12) 0.0103(12)
C42 0.0226(15) 0.0195(14) 0.0180(15) 0.0124(12) 0.0093(12) 0.0092(12)
C43 0.0178(15) 0.0246(15) 0.0249(17) 0.0149(14) 0.0075(13) 0.0087(12)
C44 0.0245(16) 0.0327(17) 0.0248(17) 0.0203(14) 0.0148(13) 0.0174(14)
C45 0.044(2) 0.0377(19) 0.0253(18) 0.0159(16) 0.0178(16) 0.0296(17)
C46 0.055(2) 0.0271(17) 0.0241(18) 0.0053(15) 0.0110(17) 0.0266(17)
C47 0.038(2) 0.0250(16) 0.0263(18) 0.0051(14) 0.0025(15) 0.0137(15)
C48 0.0266(17) 0.0211(15) 0.0223(17) 0.0078(13) 0.0045(13) 0.0101(13)
C49 0.0247(16) 0.0208(15) 0.0173(15) 0.0108(13) 0.0081(12) 0.0118(13)
C50 0.0304(17) 0.0255(16) 0.0205(16) 0.0139(13) 0.0080(13) 0.0163(14)
N51 0.0228(14) 0.0176(12) 0.0165(13) 0.0071(11) 0.0061(11) 0.0060(10)
C52 0.0292(18) 0.0197(15) 0.0215(17) 0.0054(13) 0.0057(13) 0.0025(13)
C53 0.038(2) 0.0206(16) 0.0203(17) 0.0096(13) 0.0093(14) 0.0084(14)
N54 0.0298(15) 0.0179(13) 0.0187(13) 0.0085(11) 0.0099(11) 0.0107(11)
C55 0.041(2) 0.0268(17) 0.0241(17) 0.0107(14) 0.0138(15) 0.0216(15)
C56 0.061(3) 0.0264(18) 0.028(2) 0.0146(16) 0.0142(18) 0.0255(18)
C57 0.072(3) 0.0203(18) 0.033(2) 0.0164(16) 0.015(2) 0.0113(18)
C58 0.057(3) 0.0234(18) 0.033(2) 0.0166(16) 0.0076(18) 0.0006(17)
N59 0.0156(13) 0.0168(13) 0.0181(13) 0.0075(11) 0.0039(10) 0.0029(11)
C61 0.0212(15) 0.0155(14) 0.0247(16) 0.0104(12) 0.0059(12) 0.0039(12)
C62 0.0245(17) 0.0204(16) 0.045(2) 0.0192(16) 0.0139(15) 0.0056(13)
C63 0.047(2) 0.032(2) 0.059(3) 0.0247(19) 0.035(2) 0.0203(18)
C64 0.064(3) 0.0254(18) 0.034(2) 0.0115(16) 0.031(2) 0.0158(18)
C65 0.061(3) 0.0244(18) 0.0198(18) 0.0106(15) 0.0004(17) 0.0001(18)
C66 0.045(2) 0.034(2) 0.036(2) 0.0218(18) -0.0129(19) 0.0008(18)
C67 0.0291(19) 0.0322(19) 0.046(2) 0.0240(18) 0.0015(16) 0.0075(15)
C68 0.0300(18) 0.0219(16) 0.0270(18) 0.0125(14) 0.0032(14) 0.0069(14)
C69 0.0238(16) 0.0138(13) 0.0236(17) 0.0103(12) 0.0051(12) 0.0027(12)
C70 0.043(2) 0.0152(15) 0.0245(18) 0.0080(13) 0.0098(15) 0.0035(14)
C71 0.0286(17) 0.0178(14) 0.0236(17) 0.0112(13) 0.0011(13) 0.0090(13)
C72 0.0304(18) 0.0241(16) 0.0242(17) 0.0119(14) 0.0083(14) 0.0178(14)
C73 0.049(2) 0.0367(19) 0.034(2) 0.0224(17) 0.0216(17) 0.0341(18)
C74 0.072(3) 0.044(2) 0.0194(18) 0.0148(17) 0.0112(18) 0.044(2)
C75 0.124(5) 0.034(2) 0.027(2) 0.0049(19) -0.028(3) 0.026(3)
C76 0.177(7) 0.023(2) 0.050(3) 0.016(2) -0.060(4) -0.024(3)
C77 0.154(7) 0.051(3) 0.059(4) 0.041(3) -0.057(4) -0.050(4)
C78 0.096(4) 0.033(2) 0.042(3) 0.027(2) -0.032(3) -0.024(2)
C79 0.056(3) 0.0217(17) 0.027(2) 0.0109(15) -0.0126(17) 0.0087(16)
C80 0.078(3) 0.0259(18) 0.0241(19) 0.0079(16) -0.0068(19) 0.026(2)
N81 0.0199(17) 0.0326(18) 0.067(3) 0.0275(19) 0.0111(17) 0.0111(14)
N82 0.0214(15) 0.0258(14) 0.0315(17) 0.0147(13) 0.0103(13) 0.0095(12)
Co 0.0184(2) 0.01570(19) 0.0157(2) 0.00674(15) 0.00553(15) 0.00698(15)
Cl1 0.0188(4) 0.0229(4) 0.0271(4) 0.0136(3) 0.0087(3) 0.0097(3)
O11 0.0281(13) 0.0271(12) 0.0376(14) 0.0130(11) 0.0170(11) 0.0105(10)
O12 0.0267(13) 0.0249(12) 0.0454(15) 0.0214(12) 0.0114(11) 0.0069(10)
O13 0.0508(18) 0.0465(16) 0.0321(15) 0.0207(13) 0.0073(13) 0.0239(14)
O14 0.0230(13) 0.0402(14) 0.0527(17) 0.0210(13) 0.0169(12) 0.0153(11)
Cl2 0.0220(4) 0.0301(4) 0.0341(5) 0.0023(4) 0.0081(3) 0.0115(3)
O21 0.0302(13) 0.0342(13) 0.0298(14) 0.0083(11) 0.0037(11) 0.0158(11)
O22 0.0454(18) 0.083(2) 0.0298(16) -0.0106(15) -0.0037(13) 0.0380(17)
O23 0.0486(19) 0.066(2) 0.063(2) -0.0057(18) -0.0117(16) 0.0404(17)
O24 0.079(3) 0.072(2) 0.131(4) 0.055(3) 0.068(3) 0.024(2)
O91 0.084(3) 0.051(2) 0.090(3) 0.041(2) -0.039(2) -0.009(2)
C92 0.089(4) 0.038(2) 0.065(4) 0.023(3) -0.033(3) 0.005(2)
O96 0.118(7) 0.208(10) 0.53(2) -0.005(13) 0.125(11) 0.079(7)
C97 0.94(8) 0.28(3) 0.89(8) 0.42(4) 0.36(6) 0.22(4)

loop_
_atom_type_symbol
_atom_type_description
_atom_type_scat_dispersion_real
_atom_type_scat_dispersion_imag
_atom_type_scat_source
C C 0.0033 0.0016 'International Tables Vol C Tables 4.2.6.8 and 6.1.1.4'
H H 0.0000 0.0000 'International Tables Vol C Tables 4.2.6.8 and 6.1.1.4'
N N 0.0061 0.0033 'International Tables Vol C Tables 4.2.6.8 and 6.1.1.4'
O O 0.0106 0.0060 'International Tables Vol C Tables 4.2.6.8 and 6.1.1.4'
Cl Cl 0.1484 0.1585 'International Tables Vol C Tables 4.2.6.8 and 6.1.1.4'
Co Co 0.3494 0.9721 'International Tables Vol C Tables 4.2.6.8 and 6.1.1.4'

loop_
_geom_angle_atom_site_label_1
_geom_angle_atom_site_label_2
_geom_angle_atom_site_label_3
_geom_angle
_geom_angle_site_symmetry_1
_geom_angle_site_symmetry_3
_geom_angle_publ_flag
C2 C1 C9 119.8(3) . . ?
C2 C1 C11 122.2(3) . . ?
C9 C1 C11 118.0(3) . . ?
C1 C2 C3 121.2(3) . . ?
C1 C2 N21 118.7(3) . . ?
C3 C2 N21 120.0(3) . . ?
C4 C3 C2 119.4(3) . . ?
C3 C4 C10 122.2(3) . . ?
C6 C5 C10 121.4(3) . . ?
C5 C6 C7 120.3(3) . . ?
C8 C7 C6 120.3(3) . . ?
C7 C8 C9 121.0(3) . . ?
C8 C9 C1 122.3(3) . . ?
C8 C9 C10 118.6(3) . . ?
C1 C9 C10 119.1(3) . . ?
C5 C10 C4 123.4(3) . . ?
C5 C10 C9 118.3(3) . . ?
C4 C10 C9 118.3(3) . . ?
C12 C11 C19 119.9(3) . . ?
C12 C11 C1 121.4(3) . . ?
C19 C11 C1 118.6(3) . . ?
C11 C12 C13 120.7(3) . . ?
C11 C12 N29 119.1(3) . . ?
C13 C12 N29 119.9(3) . . ?
C14 C13 C12 119.8(3) . . ?
C13 C14 C20 121.6(3) . . ?
C16 C15 C20 120.9(3) . . ?
C15 C16 C17 120.6(3) . . ?
C18 C17 C16 120.2(3) . . ?
C17 C18 C19 120.6(3) . . ?
C18 C19 C20 119.4(3) . . ?
C18 C19 C11 122.1(3) . . ?
C20 C19 C11 118.5(3) . . ?
C14 C20 C19 119.1(3) . . ?
C14 C20 C15 122.6(3) . . ?
C19 C20 C15 118.3(3) . . ?
C22 N21 C2 118.8(3) . . ?
C22 N21 Co 114.6(2) . . ?
C2 N21 Co 125.4(2) . . ?
N21 C22 C23 118.8(3) . . ?
N24 C23 C28 122.6(3) . . ?
N24 C23 C22 115.0(3) . . ?
C28 C23 C22 122.3(3) . . ?
C25 N24 C23 118.0(3) . . ?
C25 N24 Co 127.2(2) . . ?
C23 N24 Co 114.8(2) . . ?
N24 C25 C26 122.6(3) . . ?
C27 C26 C25 119.5(3) . . ?
C28 C27 C26 118.6(3) . . ?
C27 C28 C23 118.7(3) . . ?
C12 N29 Co 103.43(18) . . ?
C32 C31 C39 119.1(3) . . ?
C32 C31 C41 121.6(3) . . ?
C39 C31 C41 119.2(3) . . ?
C31 C32 C33 121.5(3) . . ?
C31 C32 N51 118.7(3) . . ?
C33 C32 N51 119.6(3) . . ?
C34 C33 C32 120.0(3) . . ?
C33 C34 C40 120.8(3) . . ?
C36 C35 C40 120.3(3) . . ?
C35 C36 C37 120.9(3) . . ?
C38 C37 C36 119.7(3) . . ?
C37 C38 C39 121.2(3) . . ?
C40 C39 C38 118.6(3) . . ?
C40 C39 C31 119.3(3) . . ?
C38 C39 C31 122.1(3) . . ?
C39 C40 C34 119.4(3) . . ?
C39 C40 C35 119.2(3) . . ?
C34 C40 C35 121.4(3) . . ?
C42 C41 C49 119.6(3) . . ?
C42 C41 C31 118.9(3) . . ?
C49 C41 C31 121.4(3) . . ?
C41 C42 C43 120.7(3) . . ?
C41 C42 N59 119.9(3) . . ?
C43 C42 N59 119.1(3) . . ?
C44 C43 C42 120.4(3) . . ?
C43 C44 C50 121.1(3) . . ?
C46 C45 C50 121.1(3) . . ?
C45 C46 C47 120.1(3) . . ?
C48 C47 C46 120.7(3) . . ?
C47 C48 C49 120.7(3) . . ?
C50 C49 C48 118.1(3) . . ?
C50 C49 C41 119.4(3) . . ?
C48 C49 C41 122.4(3) . . ?
C45 C50 C49 119.2(3) . . ?
C45 C50 C44 122.2(3) . . ?
C49 C50 C44 118.6(3) . . ?
C52 N51 C32 119.1(3) . . ?
C52 N51 Co 113.2(2) . . ?
C32 N51 Co 125.49(19) . . ?
N51 C52 C53 119.9(3) . . ?
N54 C53 C58 122.9(3) . . ?
N54 C53 C52 115.3(3) . . ?
C58 C53 C52 121.7(3) . . ?
C55 N54 C53 118.2(3) . . ?
C55 N54 Co 127.6(2) . . ?
C53 N54 Co 114.2(2) . . ?
N54 C55 C56 121.6(3) . . ?
C57 C56 C55 120.4(3) . . ?
C56 C57 C58 119.2(3) . . ?
C53 C58 C57 117.6(4) . . ?
C42 N59 Co 104.25(18) . . ?
C62 C61 C69 120.2(3) . . ?
C62 C61 C71 118.5(3) . . ?
C69 C61 C71 121.3(3) . . ?
C61 C62 N81 121.6(4) . . ?
C61 C62 C63 119.9(3) . . ?
N81 C62 C63 118.4(4) . . ?
C64 C63 C62 120.5(4) . . ?
C63 C64 C70 121.7(4) . . ?
C66 C65 C70 120.7(4) . . ?
C65 C66 C67 120.4(3) . . ?
C68 C67 C66 120.6(4) . . ?
C67 C68 C69 121.4(4) . . ?
C68 C69 C61 122.8(3) . . ?
C68 C69 C70 117.8(3) . . ?
C61 C69 C70 119.5(3) . . ?
C64 C70 C65 122.7(4) . . ?
C64 C70 C69 118.2(3) . . ?
C65 C70 C69 119.1(4) . . ?
C72 C71 C79 119.3(3) . . ?
C72 C71 C61 120.5(3) . . ?
C79 C71 C61 120.1(3) . . ?
C71 C72 N82 121.2(3) . . ?
C71 C72 C73 120.4(3) . . ?
N82 C72 C73 118.2(3) . . ?
C74 C73 C72 120.3(4) . . ?
C73 C74 C80 122.0(3) . . ?
C76 C75 C80 121.3(5) . . ?
C75 C76 C77 120.4(4) . . ?
C78 C77 C76 120.8(6) . . ?
C77 C78 C79 120.5(5) . . ?
C78 C79 C80 118.6(4) . . ?
C78 C79 C71 121.5(4) . . ?
C80 C79 C71 119.9(4) . . ?
C74 C80 C79 117.9(3) . . ?
C74 C80 C75 123.8(4) . . ?
C79 C80 C75 118.3(4) . . ?
N54 Co N24 81.52(10) . . ?
N54 Co N21 107.09(10) . . ?
N24 Co N21 76.29(10) . . ?
N54 Co N51 76.71(10) . . ?
N24 Co N51 106.16(10) . . ?
N21 Co N51 175.87(10) . . ?
N54 Co N59 161.52(10) . . ?
N24 Co N59 94.10(10) . . ?
N21 Co N59 89.09(10) . . ?
N51 Co N59 87.42(10) . . ?
N54 Co N29 91.67(10) . . ?
N24 Co N29 162.69(9) . . ?
N21 Co N29 90.71(10) . . ?
N51 Co N29 87.53(11) . . ?
N59 Co N29 97.12(10) . . ?
O14 Cl1 O11 109.94(16) . . ?
O14 Cl1 O12 110.07(15) . . ?
O11 Cl1 O12 109.57(15) . . ?
O14 Cl1 O13 110.17(17) . . ?
O11 Cl1 O13 108.49(16) . . ?
O12 Cl1 O13 108.57(16) . . ?
O23 Cl2 O21 109.87(17) . . ?
O23 Cl2 O24 110.9(3) . . ?
O21 Cl2 O24 108.5(2) . . ?
O23 Cl2 O22 111.1(2) . . ?
O21 Cl2 O22 108.62(18) . . ?
O24 Cl2 O22 107.8(3) . . ?

loop_
_geom_bond_atom_site_label_1
_geom_bond_atom_site_label_2
_geom_bond_distance
_geom_bond_site_symmetry_2
_geom_bond_publ_flag
C1 C2 1.377(4) . ?
C1 C9 1.431(4) . ?
C1 C11 1.489(4) . ?
C2 C3 1.422(4) . ?
C2 N21 1.430(4) . ?
C3 C4 1.362(5) . ?
C4 C10 1.417(5) . ?
C5 C6 1.355(5) . ?
C5 C10 1.412(5) . ?
C6 C7 1.403(5) . ?
C7 C8 1.371(4) . ?
C8 C9 1.405(5) . ?
C9 C10 1.436(4) . ?
C11 C12 1.366(4) . ?
C11 C19 1.442(4) . ?
C12 C13 1.423(4) . ?
C12 N29 1.430(4) . ?
C13 C14 1.354(5) . ?
C14 C20 1.411(5) . ?
C15 C16 1.359(5) . ?
C15 C20 1.422(4) . ?
C16 C17 1.405(5) . ?
C17 C18 1.366(4) . ?
C18 C19 1.411(4) . ?
C19 C20 1.419(4) . ?
N21 C22 1.274(4) . ?
N21 Co 2.167(2) . ?
C22 C23 1.471(4) . ?
C23 N24 1.353(4) . ?
C23 C28 1.384(5) . ?
N24 C25 1.324(4) . ?
N24 Co 2.139(3) . ?
C25 C26 1.384(5) . ?
C26 C27 1.379(5) . ?
C27 C28 1.380(5) . ?
N29 Co 2.238(3) . ?
C31 C32 1.376(4) . ?
C31 C39 1.436(4) . ?
C31 C41 1.494(4) . ?
C32 C33 1.412(5) . ?
C32 N51 1.433(4) . ?
C33 C34 1.366(5) . ?
C34 C40 1.418(5) . ?
C35 C36 1.364(5) . ?
C35 C40 1.423(5) . ?
C36 C37 1.408(5) . ?
C37 C38 1.369(4) . ?
C38 C39 1.418(5) . ?
C39 C40 1.415(5) . ?
C41 C42 1.379(4) . ?
C41 C49 1.425(4) . ?
C42 C43 1.407(4) . ?
C42 N59 1.433(4) . ?
C43 C44 1.357(5) . ?
C44 C50 1.422(5) . ?
C45 C46 1.356(5) . ?
C45 C50 1.418(5) . ?
C46 C47 1.400(6) . ?
C47 C48 1.376(5) . ?
C48 C49 1.419(4) . ?
C49 C50 1.420(5) . ?
N51 C52 1.279(4) . ?
N51 Co 2.168(3) . ?
C52 C53 1.450(5) . ?
C53 N54 1.352(4) . ?
C53 C58 1.390(5) . ?
N54 C55 1.329(4) . ?
N54 Co 2.136(2) . ?
C55 C56 1.393(5) . ?
C56 C57 1.348(6) . ?
C57 C58 1.395(6) . ?
N59 Co 2.192(3) . ?
C61 C62 1.374(5) . ?
C61 C69 1.426(4) . ?
C61 C71 1.492(5) . ?
C62 N81 1.394(5) . ?
C62 C63 1.426(6) . ?
C63 C64 1.355(6) . ?
C64 C70 1.413(6) . ?
C65 C66 1.360(7) . ?
C65 C70 1.421(5) . ?
C66 C67 1.396(6) . ?
C67 C68 1.364(5) . ?
C68 C69 1.414(5) . ?
C69 C70 1.429(5) . ?
C71 C72 1.374(5) . ?
C71 C79 1.431(4) . ?
C72 N82 1.407(4) . ?
C72 C73 1.419(5) . ?
C73 C74 1.351(5) . ?
C74 C80 1.409(6) . ?
C75 C76 1.334(9) . ?
C75 C80 1.435(6) . ?
C76 C77 1.395(10) . ?
C77 C78 1.379(6) . ?
C78 C79 1.403(6) . ?
C79 C80 1.425(6) . ?
Cl1 O14 1.427(2) . ?
Cl1 O11 1.437(3) . ?
Cl1 O12 1.438(2) . ?
Cl1 O13 1.447(3) . ?
Cl2 O23 1.421(3) . ?
Cl2 O21 1.423(3) . ?
Cl2 O24 1.428(4) . ?
Cl2 O22 1.437(3) . ?
O91 C92 1.345(6) . ?
O96 C97 1.41(2) . ?
